data_9007790
loop_
_publ_author_name
'Ye, J.'
'Horiuchi, H.'
'Shishido, T.'
'Fukuda, T.'

_publ_section_title
;
 Structure of V2Sn2Ga
;
_journal_name_full 'Acta Crystallographica, Section C'
_journal_page_first 1195
_journal_page_last 1197
_journal_paper_doi 10.1107/S0108270189011169
_journal_volume 46
_journal_year 1990
_chemical_formula_structural V2Sn2Ga
_chemical_formula_sum 'Ga Sn2 V2'
_space_group_IT_number 64
_space_group_name_Hall '-A 2 2ab'
_space_group_name_H-M_alt 'A e a m'
_symmetry_space_group_name_Hall '-A 2 2ab'
_symmetry_space_group_name_H-M 'A e a m'
_cell_angle_alpha 90
_cell_angle_beta 90
_cell_angle_gamma 90
_cell_length_a 6.7191
_cell_length_b 18.798
_cell_length_c 5.603
_cell_formula_units_Z 8
_cell_volume 707.691
_exptl_crystal_density_diffrn 7.678
_cod_original_sg_symbol_H-M 'A c a m'
_cod_original_formula_sum 'V2 Ga Sn2'
_cod_database_code 9007790

loop_
_symmetry_equiv_pos_as_xyz
x,y,z
x,1/2+y,1/2+z
1/2+x,1/2-y,z
1/2+x,-y,1/2+z
1/2-x,1/2+y,-z
1/2-x,+y,1/2-z
x,y,-z
x,1/2+y,1/2-z
-x,-y,z
-x,1/2-y,1/2+z
1/2-x,1/2+y,z
1/2-x,+y,1/2+z
1/2+x,1/2-y,-z
1/2+x,-y,1/2-z
-x,-y,-z
-x,1/2-y,1/2-z

loop_
_atom_site_label
_atom_site_fract_x
_atom_site_fract_y
_atom_site_fract_z
_atom_site_U_iso_or_equiv
V1 0.46840 0.07569 0.50000 0.00874
V2 0.75000 0.15949 0.25000 0.00811
Ga 0.75000 0.01814 0.25000 0.01039
Sn1 0.42472 0.11137 0.00000 0.00937
Sn2 0.42048 0.22207 0.50000 0.00899

_database_code_amcsd 0010152
